data_1567215
loop_
_publ_author_name
'Patil, Amitkumar R.'
'Dongale, Tukaram D.'
'Kamat, Rajanish K.'
'Rajpure, Keshav Y.'

_publ_section_title
;
 Spray pyrolysis deposited iron tungstate memristive device for artificial
 synapse application
;
_journal_name_full 'Materials Today Communications'
_journal_page_first 102900
_journal_paper_doi 10.1016/j.mtcomm.2021.102900
_journal_volume 29
_journal_year 2021
_chemical_formula_structural FeWO4
_chemical_formula_sum 'Fe O4 W'
_chemical_formula_weight 303.6946
_space_group_IT_number 13
_space_group_name_Hall '-P 2yc'
_space_group_name_H-M_alt 'P 1 2/c 1'
_cell_angle_alpha 90.000000
_cell_angle_beta 90.080101
_cell_angle_gamma 90.000000
_cell_formula_units_Z 2
_cell_length_a 4.735230
_cell_length_b 5.741380
_cell_length_c 4.991980
_cell_volume 135.716
_exptl_crystal_density_diffrn 7.432
_cod_data_source_file T325.cif
_cod_data_source_block /var/www/html/cod/tmp/uploads/1656842217.6102-98C9596094087535.cif
_cod_original_cell_volume 135.715610
_cod_original_sg_symbol_H-M 'P 2/c'
_cod_original_formula_sum 'Fe W O4'
_cod_database_code 1567215

loop_
_symmetry_equiv_pos_as_xyz
'x, y, z'
'-x, -y, -z'
'-x, y, -z+1/2'
'x, -y, z+1/2'

loop_
_atom_site_label
_atom_site_occupancy
_atom_site_fract_x
_atom_site_fract_y
_atom_site_fract_z
_atom_site_adp_type
_atom_site_U_iso_or_equiv
W 1.0 0.000000 0.164160 0.250000 Uiso 0.057660
Fe 1.0 0.500000 0.323190 0.750000 Uiso 0.057410
O1 1.0 0.216700 0.396830 0.583300 Uiso 0.057440
O2 1.0 0.258300 0.225040 0.090000 Uiso 0.057440
